data_7040510
loop_
_publ_author_name
'Wells, Jordann A. L.'
'Seymour, Megan L.'
'Suvova, Mark\'eta'
'Arnold, Polly L.'

_publ_section_title
;
 Dinuclear uranium complexation and manipulation using robust
 tetraaryloxides.
;
_journal_issue 40
_journal_name_full 'Dalton transactions (Cambridge, England : 2003)'
_journal_page_first 16026
_journal_page_last 16032
_journal_paper_doi 10.1039/c6dt02630c
_journal_volume 45
_journal_year 2016
_chemical_formula_moiety 'C64 H87 N2 O2 Si4 U, C4 H8 O, C3 H3'
_chemical_formula_sum 'C71 H98 N2 O3 Si4 U'
_chemical_formula_weight 1377.90
_chemical_properties_physical Air-sensitive,Moisture-sensitive
_space_group_crystal_system triclinic
_space_group_IT_number 2
_space_group_name_Hall '-P 1'
_space_group_name_H-M_alt 'P -1'
_symmetry_space_group_name_Hall '-P 1'
_symmetry_space_group_name_H-M 'P -1'
_atom_sites_solution_hydrogens geom
_atom_sites_solution_primary direct
_audit_creation_date 2016-05-05
_audit_creation_method
;
Olex2 1.2
(compiled 2016.02.19 svn.r3266 for OlexSys, GUI svn.r5155)
;
_audit_update_record
;
2016-05-09 deposited with the CCDC.
2016-08-17 downloaded from the CCDC.
;
_cell_angle_alpha 105.6517(16)
_cell_angle_beta 103.7133(17)
_cell_angle_gamma 95.6555(16)
_cell_formula_units_Z 2
_cell_length_a 13.1696(3)
_cell_length_b 13.7113(3)
_cell_length_c 20.4909(4)
_cell_measurement_reflns_used 18700
_cell_measurement_temperature 170(2)
_cell_measurement_theta_max 28.8340
_cell_measurement_theta_min 3.2210
_cell_volume 3408.70(14)
_computing_cell_refinement
;
CrysAlisPro, Agilent Technologies,
Version 1.171.37.34 (release 22-05-2014 CrysAlis171 .NET)
(compiled May 22 2014,16:03:01)
;
_computing_data_collection
;
CrysAlisPro, Agilent Technologies,
Version 1.171.37.34 (release 22-05-2014 CrysAlis171 .NET)
(compiled May 22 2014,16:03:01)
;
_computing_data_reduction
;
CrysAlisPro, Agilent Technologies,
Version 1.171.37.34 (release 22-05-2014 CrysAlis171 .NET)
(compiled May 22 2014,16:03:01)
;
_computing_molecular_graphics 'Olex2 (Dolomanov et al., 2009)'
_computing_publication_material 'Olex2 (Dolomanov et al., 2009)'
_computing_structure_refinement 'ShelXL (Sheldrick, 2015)'
_computing_structure_solution 'ShelXT (Sheldrick, 2015)'
_diffrn_ambient_temperature 170(2)
_diffrn_detector 'CCD plate'
_diffrn_detector_area_resol_mean 16.1042
_diffrn_detector_type Eos
_diffrn_measured_fraction_theta_full 0.999
_diffrn_measured_fraction_theta_max 0.999
_diffrn_measurement_details
;
  1 omega  -25.00   25.00   1.0000   30.0000
omega____ theta____ kappa____ phi______ frames
    -      -17.0767  -99.0000  150.0000 50

  2 omega  -25.00   25.00   1.0000   30.0000
omega____ theta____ kappa____ phi______ frames
    -      -17.0767  -99.0000  -90.0000 50

  3 omega  -25.00   62.00   1.0000   30.0000
omega____ theta____ kappa____ phi______ frames
    -       19.7330  -99.0000  120.0000 87

  4 omega  -49.00   41.00   1.0000   30.0000
omega____ theta____ kappa____ phi______ frames
    -       19.7330  -57.0000 -120.0000 90

  5 omega  -49.00   41.00   1.0000   30.0000
omega____ theta____ kappa____ phi______ frames
    -       19.7330  -57.0000    0.0000 90

  6 omega   -2.00   89.00   1.0000   30.0000
omega____ theta____ kappa____ phi______ frames
    -       19.7330   57.0000  150.0000 91

  7 omega  -86.00    4.00   1.0000   30.0000
omega____ theta____ kappa____ phi______ frames
    -      -17.0767  -57.0000 -120.0000 90

  8 omega   34.00   96.00   1.0000   30.0000
omega____ theta____ kappa____ phi______ frames
    -       19.7330  179.0000  -90.0000 62

  9 omega   -2.00   78.00   1.0000   30.0000
omega____ theta____ kappa____ phi______ frames
    -       19.7330 -127.0000  -41.0000 80

 10 omega   -2.00   89.00   1.0000   30.0000
omega____ theta____ kappa____ phi______ frames
    -       19.7330   57.0000 -120.0000 91

 11 omega   -2.00   89.00   1.0000   30.0000
omega____ theta____ kappa____ phi______ frames
    -       19.7330   57.0000   30.0000 91

 12 omega  -37.00   52.00   1.0000   30.0000
omega____ theta____ kappa____ phi______ frames
    -      -17.0767   57.0000  150.0000 89

 13 omega  -25.00   25.00   1.0000   30.0000
omega____ theta____ kappa____ phi______ frames
    -      -17.0767  -99.0000   30.0000 50

 14 omega  -25.00   22.00   1.0000   30.0000
omega____ theta____ kappa____ phi______ frames
    -       19.7330  -99.0000 -180.0000 47
;
_diffrn_measurement_device 'four-circle diffractometer'
_diffrn_measurement_device_type 'Xcalibur, Eos'
_diffrn_measurement_method '\w scans'
_diffrn_orient_matrix_UB_11 0.0173830000
_diffrn_orient_matrix_UB_12 0.0122058000
_diffrn_orient_matrix_UB_13 0.0372283000
_diffrn_orient_matrix_UB_21 -0.0147319000
_diffrn_orient_matrix_UB_22 -0.0524420000
_diffrn_orient_matrix_UB_23 -0.0027761000
_diffrn_orient_matrix_UB_31 0.0514776000
_diffrn_orient_matrix_UB_32 -0.0087661000
_diffrn_orient_matrix_UB_33 -0.0021149000
_diffrn_radiation_monochromator graphite
_diffrn_radiation_probe x-ray
_diffrn_radiation_type MoK\a
_diffrn_radiation_wavelength 0.71073
_diffrn_reflns_av_R_equivalents 0.0454
_diffrn_reflns_av_unetI/netI 0.0387
_diffrn_reflns_Laue_measured_fraction_full 0.999
_diffrn_reflns_Laue_measured_fraction_max 0.999
_diffrn_reflns_limit_h_max 16
_diffrn_reflns_limit_h_min -16
_diffrn_reflns_limit_k_max 17
_diffrn_reflns_limit_k_min -17
_diffrn_reflns_limit_l_max 25
_diffrn_reflns_limit_l_min -25
_diffrn_reflns_number 70327
_diffrn_reflns_point_group_measured_fraction_full 0.999
_diffrn_reflns_point_group_measured_fraction_max 0.999
_diffrn_reflns_theta_full 26.000
_diffrn_reflns_theta_max 26.372
_diffrn_reflns_theta_min 3.018
_diffrn_source 'Enhance (Mo) X-ray Source'
_exptl_absorpt_coefficient_mu 2.497
_exptl_absorpt_correction_T_max 0.724
_exptl_absorpt_correction_T_min 0.227
_exptl_absorpt_correction_type analytical
_exptl_absorpt_process_details
;
CrysAlisPro, Agilent Technologies,
Version 1.171.37.34 (release 22-05-2014 CrysAlis171 .NET)
(compiled May 22 2014,16:03:01)
Analytical numeric absorption correction using a multifaceted crystal
            model based on expressions derived by R.C. Clark & J.S. Reid.
(Clark, R. C. & Reid, J. S. (1995). Acta Cryst. A51, 887-897)
Empirical absorption correction using spherical harmonics,
 implemented in SCALE3 ABSPACK scaling algorithm.
;
_exptl_crystal_colour green
_exptl_crystal_colour_primary green
_exptl_crystal_density_diffrn 1.342
_exptl_crystal_description block
_exptl_crystal_F_000 1420
_exptl_crystal_recrystallization_method 'Re-crystallisation from solvent'
_exptl_crystal_size_max 0.5693
_exptl_crystal_size_mid 0.1736
_exptl_crystal_size_min 0.076
_refine_diff_density_max 1.659
_refine_diff_density_min -0.985
_refine_diff_density_rms 0.086
_refine_ls_extinction_method none
_refine_ls_goodness_of_fit_ref 1.057
_refine_ls_hydrogen_treatment constr
_refine_ls_matrix_type full
_refine_ls_number_parameters 718
_refine_ls_number_reflns 13932
_refine_ls_number_restraints 15
_refine_ls_restrained_S_all 1.057
_refine_ls_R_factor_all 0.0371
_refine_ls_R_factor_gt 0.0294
_refine_ls_shift/su_max 0.003
_refine_ls_shift/su_mean 0.000
_refine_ls_structure_factor_coef Fsqd
_refine_ls_weighting_details 'w=1/[\s^2^(Fo^2^)+(0.0312P)^2^+2.5200P] where P=(Fo^2^+2Fc^2^)/3'
_refine_ls_weighting_scheme calc
_refine_ls_wR_factor_gt 0.0648
_refine_ls_wR_factor_ref 0.0675
_reflns_Friedel_coverage 0.000
_reflns_number_gt 12437
_reflns_number_total 13932
_reflns_threshold_expression 'I > 2\s(I)'
_cod_data_source_file c6dt02630c2.cif
_cod_data_source_block p15149c
_cod_depositor_comments 'Adding full bibliography for 7040504--7040510.cif.'
_cod_original_cell_volume 3408.69(12)
_cod_database_code 7040510
_chemical_oxdiff_formula 'C100 H120 O4 N4 Si8 U2'
_shelx_space_group_comment
;
The symmetry employed for this shelxl refinement is uniquely defined
by the following loop, which should always be used as a source of
symmetry information in preference to the above space-group names.
They are only intended as comments.
;
_reflns_odcompleteness_completeness 99.86
_reflns_odcompleteness_iscentric 1
_reflns_odcompleteness_theta 26.32
_olex2_refinement_description
;
1. Fixed Uiso
 At 1.2 times of:
  All C(H) groups, All C(H,H) groups
 At 1.5 times of:
  All C(H,H,H) groups
2. Restrained distances
 C2S-C1S \\sim C2S-C3S
 with sigma of 0.02
 C3S_$1-C1S \\sim C2S-C1S \\sim C2S-C3S \\sim C3S-C1S_$1 \\sim C2S_$1-C1S_$1
\\sim C2S_$1-C3S_$1
 with sigma of 0.02
3. Uiso/Uaniso restraints and constraints
Uanis(C7S) = Uanis(C6S) = Uanis(C5S) = Uanis(C4S) = Uanis(O1S) = Uanis(O2S)
Uanis(C1S) = Uanis(C2S) = Uanis(C3S)
4. Others
 Sof(O2S)=1-FVAR(1)
 Sof(O1S)=FVAR(1)
5.a Ternary CH refined with riding coordinates:
 C1(H1)
5.b Secondary CH2 refined with riding coordinates:
 C4S(H4SA,H4SB), C7S(H7SA,H7SB), C6S(H6SA,H6SB), C5S(H5SA,H5SB)
5.c Aromatic/amide H refined with riding coordinates:
 C23(H23), C25(H25), C3(H3), C15(H15), C7(H7), C126(H126), C13(H13),
 C142(H142), C222(H222), C122(H122), C246(H246), C124(H124), C242(H242),
 C123(H123), C125(H125), C223(H223), C244(H244), C245(H245), C226(H226),
 C243(H243), C224(H224), C143(H143), C225(H225), C146(H146), C144(H144),
 C145(H145), C1S(H1S), C3S(H3S), C2S(H2S)
5.d Idealised Me refined as rotating group:
 C57(H57A,H57B,H57C), C54(H54A,H54B,H54C), C128(H12A,H12B,H12C), C51(H51A,H51B,
 H51C), C228(H22A,H22B,H22C), C60(H60A,H60B,H60C), C55(H55A,H55B,H55C),
 C53(H53A,H53B,H53C), C56(H56A,H56B,H56C), C247(H24A,H24B,H24C), C58(H58A,H58B,
 H58C), C227(H22D,H22E,H22F), C59(H59A,H59B,H59C), C248(H24D,H24E,H24F),
 C61(H61A,H61B,H61C), C127(H12D,H12E,H12F), C52(H52A,H52B,H52C), C148(H14A,H14B,
 H14C), C62(H62A,H62B,H62C), C147(H14D,H14E,H14F)
;
_shelx_shelxl_version_number 2014/7
_olex2_submission_special_instructions 'No special instructions were received'
_solvent_exptl_crystal_recrystallization_method THF

loop_
_space_group_symop_operation_xyz
'x, y, z'
'-x, -y, -z'

loop_
_atom_site_label
_atom_site_type_symbol
_atom_site_fract_x
_atom_site_fract_y
_atom_site_fract_z
_atom_site_U_iso_or_equiv
_atom_site_adp_type
_atom_site_occupancy
_atom_site_site_symmetry_order
_atom_site_calc_flag
_atom_site_refinement_flags_posn
_atom_site_refinement_flags_occupancy
_atom_site_disorder_assembly
_atom_site_disorder_group
U1 U 0.21482(2) 0.69596(2) 0.30373(2) 0.01621(4) Uani 1 1 d . . . .
Si3 Si 0.31321(7) 0.72604(7) 0.47126(5) 0.0251(2) Uani 1 1 d . . . .
Si4 Si 0.19599(8) 0.90120(7) 0.45114(5) 0.0274(2) Uani 1 1 d . . . .
Si1 Si 0.33409(8) 0.87815(7) 0.25834(5) 0.0288(2) Uani 1 1 d . . . .
Si2 Si 0.09928(7) 0.81963(7) 0.17790(5) 0.0254(2) Uani 1 1 d . . . .
O2 O 0.06798(15) 0.59665(15) 0.28130(10) 0.0182(4) Uani 1 1 d . . . .
O1 O 0.28691(15) 0.58715(15) 0.23993(10) 0.0194(4) Uani 1 1 d . . . .
N2 N 0.2383(2) 0.78662(19) 0.41810(13) 0.0209(6) Uani 1 1 d . . . .
N1 N 0.2083(2) 0.81017(19) 0.24156(13) 0.0205(5) Uani 1 1 d . . . .
C21 C -0.0034(2) 0.5081(2) 0.24555(15) 0.0153(6) Uani 1 1 d . . . .
C1 C 0.0820(2) 0.4918(2) 0.14490(14) 0.0148(6) Uani 1 1 d . . . .
H1 H 0.1085 0.5642 0.1723 0.018 Uiso 1 1 calc R . . .
C26 C -0.0004(2) 0.4531(2) 0.17752(15) 0.0144(6) Uani 1 1 d . . . .
C23 C -0.1464(2) 0.3783(2) 0.23700(16) 0.0197(6) Uani 1 1 d . . . .
H23 H -0.1964 0.3534 0.2566 0.024 Uiso 1 1 calc R . . .
C16 C 0.1780(2) 0.4374(2) 0.15347(15) 0.0155(6) Uani 1 1 d . . . .
C24 C -0.1421(2) 0.3198(2) 0.17108(16) 0.0179(6) Uani 1 1 d . . . .
C11 C 0.2786(2) 0.4909(2) 0.19571(15) 0.0166(6) Uani 1 1 d . . . .
C57 C 0.3232(3) 0.6001(3) 0.40943(18) 0.0313(8) Uani 1 1 d . . . .
H57A H 0.2533 0.5643 0.3819 0.047 Uiso 1 1 calc GR . . .
H57B H 0.3571 0.5589 0.4362 0.047 Uiso 1 1 calc GR . . .
H57C H 0.3641 0.6130 0.3787 0.047 Uiso 1 1 calc GR . . .
C22 C -0.0802(2) 0.4718(2) 0.27537(15) 0.0175(6) Uani 1 1 d . . . .
C25 C -0.0699(2) 0.3606(2) 0.14149(15) 0.0174(6) Uani 1 1 d . . . .
H25 H -0.0681 0.3251 0.0963 0.021 Uiso 1 1 calc R . . .
C3 C 0.1030(2) 0.4862(2) 0.02358(15) 0.0181(6) Uani 1 1 d . . . .
H3 H 0.1727 0.4769 0.0389 0.022 Uiso 1 1 calc R . . .
C2 C 0.0375(2) 0.4903(2) 0.06839(15) 0.0150(6) Uani 1 1 d . . . .
C54 C -0.0228(3) 0.7440(3) 0.18238(19) 0.0317(8) Uani 1 1 d . . . .
H54A H -0.0124 0.6747 0.1789 0.048 Uiso 1 1 calc GR . . .
H54B H -0.0815 0.7437 0.1441 0.048 Uiso 1 1 calc GR . . .
H54C H -0.0376 0.7747 0.2264 0.048 Uiso 1 1 calc GR . . .
C15 C 0.1660(2) 0.3339(2) 0.11529(15) 0.0188(6) Uani 1 1 d . . . .
H15 H 0.0984 0.2981 0.0893 0.023 Uiso 1 1 calc R . . .
C7 C -0.0664(2) 0.5042(2) 0.04313(15) 0.0179(6) Uani 1 1 d . . . .
H7 H -0.1121 0.5072 0.0717 0.021 Uiso 1 1 calc R . . .
C220 C -0.0902(2) 0.5333(2) 0.34786(16) 0.0221(7) Uani 1 1 d . . . .
C121 C 0.5153(2) 0.5298(3) 0.30335(16) 0.0230(7) Uani 1 1 d . . . .
C12 C 0.3693(2) 0.4447(2) 0.19008(15) 0.0200(6) Uani 1 1 d . . . .
C126 C 0.5754(2) 0.6233(3) 0.34881(18) 0.0280(7) Uani 1 1 d . . . .
H126 H 0.5901 0.6768 0.3308 0.034 Uiso 1 1 calc R . . .
C128 C 0.4906(3) 0.6025(3) 0.19820(18) 0.0298(8) Uani 1 1 d . . . .
H12A H 0.4452 0.6469 0.2165 0.045 Uiso 1 1 calc GR . . .
H12B H 0.4689 0.5823 0.1476 0.045 Uiso 1 1 calc GR . . .
H12C H 0.5626 0.6384 0.2151 0.045 Uiso 1 1 calc GR . . .
C14 C 0.2513(2) 0.2834(2) 0.11506(15) 0.0191(6) Uani 1 1 d . . . .
C240 C -0.2173(2) 0.2169(2) 0.13010(16) 0.0222(7) Uani 1 1 d . . . .
C241 C -0.2579(3) 0.1700(2) 0.18115(17) 0.0241(7) Uani 1 1 d . . . .
C13 C 0.3517(2) 0.3420(2) 0.15001(16) 0.0227(7) Uani 1 1 d . . . .
H13 H 0.4104 0.3107 0.1463 0.027 Uiso 1 1 calc R . . .
C51 C 0.4255(3) 0.8372(3) 0.32849(19) 0.0345(8) Uani 1 1 d . . . .
H51A H 0.4050 0.8574 0.3715 0.052 Uiso 1 1 calc GR . . .
H51B H 0.4972 0.8696 0.3364 0.052 Uiso 1 1 calc GR . . .
H51C H 0.4207 0.7639 0.3131 0.052 Uiso 1 1 calc GR . . .
C228 C -0.1760(3) 0.4749(3) 0.36985(17) 0.0307(8) Uani 1 1 d . . . .
H22A H -0.2432 0.4635 0.3354 0.046 Uiso 1 1 calc GR . . .
H22B H -0.1809 0.5150 0.4150 0.046 Uiso 1 1 calc GR . . .
H22C H -0.1574 0.4100 0.3728 0.046 Uiso 1 1 calc GR . . .
C141 C 0.2879(3) 0.1523(3) 0.01615(19) 0.0311(8) Uani 1 1 d . . . .
C120 C 0.4828(2) 0.5062(2) 0.22292(17) 0.0233(7) Uani 1 1 d . . . .
C221 C -0.1245(3) 0.6362(2) 0.34639(18) 0.0272(8) Uani 1 1 d . . . .
C60 C 0.0947(3) 0.9258(3) 0.3794(2) 0.0445(10) Uani 1 1 d . . . .
H60A H 0.1273 0.9371 0.3441 0.067 Uiso 1 1 calc GR . . .
H60B H 0.0664 0.9856 0.3986 0.067 Uiso 1 1 calc GR . . .
H60C H 0.0385 0.8674 0.3584 0.067 Uiso 1 1 calc GR . . .
C142 C 0.3747(3) 0.1045(3) 0.0117(2) 0.0455(11) Uani 1 1 d . . . .
H142 H 0.4085 0.0824 0.0490 0.055 Uiso 1 1 calc R . . .
C55 C 0.0738(3) 0.9546(3) 0.1900(2) 0.0462(10) Uani 1 1 d . . . .
H55A H 0.0648 0.9825 0.2361 0.069 Uiso 1 1 calc GR . . .
H55B H 0.0107 0.9545 0.1550 0.069 Uiso 1 1 calc GR . . .
H55C H 0.1330 0.9960 0.1850 0.069 Uiso 1 1 calc GR . . .
C222 C -0.1756(3) 0.6544(3) 0.2848(2) 0.0336(8) Uani 1 1 d . . . .
H222 H -0.1844 0.6049 0.2418 0.040 Uiso 1 1 calc R . . .
C140 C 0.2400(3) 0.1675(2) 0.07840(18) 0.0262(7) Uani 1 1 d . . . .
C53 C 0.3885(3) 0.8544(4) 0.1803(2) 0.0494(11) Uani 1 1 d . . . .
H53A H 0.3863 0.7819 0.1610 0.074 Uiso 1 1 calc GR . . .
H53B H 0.4606 0.8896 0.1945 0.074 Uiso 1 1 calc GR . . .
H53C H 0.3466 0.8794 0.1452 0.074 Uiso 1 1 calc GR . . .
C122 C 0.4953(3) 0.4519(3) 0.33271(18) 0.0295(8) Uani 1 1 d . . . .
H122 H 0.4551 0.3889 0.3037 0.035 Uiso 1 1 calc R . . .
C56 C 0.1141(3) 0.7709(3) 0.08680(19) 0.0425(10) Uani 1 1 d . . . .
H56A H 0.1662 0.8186 0.0802 0.064 Uiso 1 1 calc GR . . .
H56B H 0.0472 0.7638 0.0530 0.064 Uiso 1 1 calc GR . . .
H56C H 0.1364 0.7052 0.0804 0.064 Uiso 1 1 calc GR . . .
C247 C -0.1596(3) 0.1394(3) 0.0897(2) 0.0356(9) Uani 1 1 d . . . .
H24A H -0.1437 0.1619 0.0522 0.053 Uiso 1 1 calc GR . . .
H24B H -0.2043 0.0730 0.0703 0.053 Uiso 1 1 calc GR . . .
H24C H -0.0948 0.1349 0.1213 0.053 Uiso 1 1 calc GR . . .
C246 C -0.1900(3) 0.1291(3) 0.2255(2) 0.0379(9) Uani 1 1 d . . . .
H246 H -0.1200 0.1305 0.2238 0.045 Uiso 1 1 calc R . . .
C58 C 0.2553(3) 0.6948(3) 0.53943(19) 0.0380(9) Uani 1 1 d . . . .
H58A H 0.1805 0.6701 0.5196 0.057 Uiso 1 1 calc GR . . .
H58B H 0.2670 0.7556 0.5788 0.057 Uiso 1 1 calc GR . . .
H58C H 0.2887 0.6428 0.5550 0.057 Uiso 1 1 calc GR . . .
C227 C 0.0153(3) 0.5473(3) 0.40435(17) 0.0348(9) Uani 1 1 d . . . .
H22D H 0.0406 0.4830 0.3982 0.052 Uiso 1 1 calc GR . . .
H22E H 0.0042 0.5699 0.4503 0.052 Uiso 1 1 calc GR . . .
H22F H 0.0668 0.5978 0.3997 0.052 Uiso 1 1 calc GR . . .
C59 C 0.4508(3) 0.7993(3) 0.5175(2) 0.0451(10) Uani 1 1 d . . . .
H59A H 0.4844 0.8135 0.4835 0.068 Uiso 1 1 calc GR . . .
H59B H 0.4910 0.7592 0.5422 0.068 Uiso 1 1 calc GR . . .
H59C H 0.4475 0.8629 0.5504 0.068 Uiso 1 1 calc GR . . .
C124 C 0.5934(3) 0.5600(3) 0.4482(2) 0.0397(9) Uani 1 1 d . . . .
H124 H 0.6194 0.5700 0.4963 0.048 Uiso 1 1 calc R . . .
C248 C -0.3079(3) 0.2375(3) 0.07585(19) 0.0386(9) Uani 1 1 d . . . .
H24D H -0.3439 0.2872 0.0996 0.058 Uiso 1 1 calc GR . . .
H24E H -0.3570 0.1746 0.0503 0.058 Uiso 1 1 calc GR . . .
H24F H -0.2796 0.2634 0.0436 0.058 Uiso 1 1 calc GR . . .
C61 C 0.1335(3) 0.8989(3) 0.52405(19) 0.0401(9) Uani 1 1 d . . . .
H61A H 0.0842 0.8358 0.5106 0.060 Uiso 1 1 calc GR . . .
H61B H 0.0967 0.9560 0.5329 0.060 Uiso 1 1 calc GR . . .
H61C H 0.1877 0.9037 0.5660 0.060 Uiso 1 1 calc GR . . .
C242 C -0.3610(3) 0.1671(3) 0.1868(2) 0.0341(8) Uani 1 1 d . . . .
H242 H -0.4088 0.1941 0.1581 0.041 Uiso 1 1 calc R . . .
C127 C 0.5655(3) 0.4445(3) 0.19736(19) 0.0336(8) Uani 1 1 d . . . .
H12D H 0.6345 0.4867 0.2162 0.050 Uiso 1 1 calc GR . . .
H12E H 0.5473 0.4237 0.1468 0.050 Uiso 1 1 calc GR . . .
H12F H 0.5659 0.3846 0.2132 0.050 Uiso 1 1 calc GR . . .
C52 C 0.3452(3) 1.0202(3) 0.2966(2) 0.0484(11) Uani 1 1 d . . . .
H52A H 0.3087 1.0339 0.3326 0.073 Uiso 1 1 calc GR . . .
H52B H 0.3139 1.0486 0.2601 0.073 Uiso 1 1 calc GR . . .
H52C H 0.4187 1.0512 0.3166 0.073 Uiso 1 1 calc GR . . .
C148 C 0.1241(3) 0.1133(3) 0.0508(2) 0.0379(9) Uani 1 1 d . . . .
H14A H 0.0926 0.1223 0.0893 0.057 Uiso 1 1 calc GR . . .
H14B H 0.1209 0.0413 0.0290 0.057 Uiso 1 1 calc GR . . .
H14C H 0.0859 0.1424 0.0167 0.057 Uiso 1 1 calc GR . . .
C123 C 0.5341(3) 0.4664(3) 0.4042(2) 0.0372(9) Uani 1 1 d . . . .
H123 H 0.5204 0.4131 0.4227 0.045 Uiso 1 1 calc R . . .
C125 C 0.6134(3) 0.6375(3) 0.42039(19) 0.0359(9) Uani 1 1 d . . . .
H125 H 0.6530 0.7006 0.4499 0.043 Uiso 1 1 calc R . . .
C223 C -0.2144(3) 0.7462(3) 0.2861(3) 0.0455(10) Uani 1 1 d . . . .
H223 H -0.2481 0.7573 0.2441 0.055 Uiso 1 1 calc R . . .
C244 C -0.3267(4) 0.0850(3) 0.2764(2) 0.0504(11) Uani 1 1 d . . . .
H244 H -0.3496 0.0568 0.3081 0.061 Uiso 1 1 calc R . . .
C245 C -0.2237(3) 0.0865(3) 0.2723(2) 0.0495(11) Uani 1 1 d . . . .
H245 H -0.1768 0.0588 0.3010 0.059 Uiso 1 1 calc R . . .
C226 C -0.1138(3) 0.7127(3) 0.4095(2) 0.0440(10) Uani 1 1 d . . . .
H226 H -0.0803 0.7023 0.4519 0.053 Uiso 1 1 calc R . . .
C243 C -0.3945(3) 0.1250(3) 0.2342(2) 0.0472(11) Uani 1 1 d . . . .
H243 H -0.4640 0.1242 0.2369 0.057 Uiso 1 1 calc R . . .
C62 C 0.3096(3) 1.0118(3) 0.4873(2) 0.0519(12) Uani 1 1 d . . . .
H62A H 0.3578 1.0039 0.5280 0.078 Uiso 1 1 calc GR . . .
H62B H 0.2833 1.0750 0.5004 0.078 Uiso 1 1 calc GR . . .
H62C H 0.3461 1.0131 0.4521 0.078 Uiso 1 1 calc GR . . .
C147 C 0.2960(3) 0.1187(3) 0.1326(2) 0.0452(10) Uani 1 1 d . . . .
H14D H 0.3691 0.1511 0.1514 0.068 Uiso 1 1 calc GR . . .
H14E H 0.2915 0.0466 0.1103 0.068 Uiso 1 1 calc GR . . .
H14F H 0.2624 0.1278 0.1701 0.068 Uiso 1 1 calc GR . . .
C224 C -0.2027(4) 0.8197(3) 0.3491(3) 0.0552(13) Uani 1 1 d . . . .
H224 H -0.2292 0.8803 0.3500 0.066 Uiso 1 1 calc R . . .
C143 C 0.4129(3) 0.0888(4) -0.0479(3) 0.0599(15) Uani 1 1 d . . . .
H143 H 0.4731 0.0589 -0.0489 0.072 Uiso 1 1 calc R . . .
C225 C -0.1516(4) 0.8032(3) 0.4107(3) 0.0591(13) Uani 1 1 d . . . .
H225 H -0.1424 0.8533 0.4536 0.071 Uiso 1 1 calc R . . .
C146 C 0.2409(4) 0.1810(4) -0.0405(2) 0.0574(13) Uani 1 1 d . . . .
H146 H 0.1823 0.2136 -0.0395 0.069 Uiso 1 1 calc R . . .
C144 C 0.3643(4) 0.1158(4) -0.1028(3) 0.0672(15) Uani 1 1 d . . . .
H144 H 0.3885 0.1031 -0.1429 0.081 Uiso 1 1 calc R . . .
C145 C 0.2777(5) 0.1629(5) -0.0999(3) 0.0800(18) Uani 1 1 d . . . .
H145 H 0.2434 0.1829 -0.1381 0.096 Uiso 1 1 calc R . . .
C4S C 0.2174(5) 0.3061(6) 0.3054(3) 0.1064(11) Uani 1 1 d . . . .
H4SA H 0.2430 0.2921 0.2638 0.128 Uiso 1 1 calc R . A 2
H4SB H 0.2283 0.3801 0.3262 0.128 Uiso 1 1 calc R . A 2
C7S C 0.1808(5) 0.2579(6) 0.3988(3) 0.1064(11) Uani 1 1 d . . . .
H7SA H 0.1859 0.2018 0.4192 0.128 Uiso 1 1 calc R . B 2
H7SB H 0.1899 0.3217 0.4363 0.128 Uiso 1 1 calc R . B 2
O1S O 0.2438(6) 0.3426(7) 0.3837(4) 0.1064(11) Uani 0.593(7) 1 d . P C 1
O2S O 0.2742(9) 0.2644(11) 0.3525(6) 0.1064(11) Uani 0.407(7) 1 d . P C 2
C6S C 0.0799(5) 0.2404(6) 0.3461(3) 0.1064(11) Uani 1 1 d . . D 2
H6SA H 0.0329 0.2845 0.3638 0.128 Uiso 1 1 calc R . D 2
H6SB H 0.0453 0.1693 0.3319 0.128 Uiso 1 1 calc R . D 2
C5S C 0.1089(5) 0.2666(6) 0.2858(3) 0.1064(11) Uani 1 1 d . . D 2
H5SA H 0.0922 0.2054 0.2453 0.128 Uiso 1 1 calc R . D 2
H5SB H 0.0683 0.3170 0.2728 0.128 Uiso 1 1 calc R . D 2
C1S C 0.4934(6) 0.3993(6) -0.0063(4) 0.1122(16) Uani 1 1 d D . . .
H1S H 0.4885 0.3296 -0.0109 0.135 Uiso 1 1 calc R . . .
C3S C 0.4093(7) 0.5421(5) -0.0087(4) 0.1122(16) Uani 1 1 d D . . .
H3S H 0.3483 0.5714 -0.0146 0.135 Uiso 1 1 calc R . . .
C2S C 0.4028(7) 0.4412(5) -0.0149(4) 0.1122(16) Uani 1 1 d D . . .
H2S H 0.3371 0.4002 -0.0250 0.135 Uiso 1 1 calc R . . .

loop_
_atom_site_aniso_label
_atom_site_aniso_U_11
_atom_site_aniso_U_22
_atom_site_aniso_U_33
_atom_site_aniso_U_23
_atom_site_aniso_U_13
_atom_site_aniso_U_12
U1 0.01878(6) 0.01352(6) 0.01510(6) 0.00228(4) 0.00613(4) -0.00059(4)
Si3 0.0263(5) 0.0288(5) 0.0181(4) 0.0064(4) 0.0046(4) 0.0002(4)
Si4 0.0360(5) 0.0213(5) 0.0231(5) 0.0009(4) 0.0127(4) 0.0024(4)
Si1 0.0292(5) 0.0290(5) 0.0298(5) 0.0128(4) 0.0100(4) -0.0037(4)
Si2 0.0296(5) 0.0238(5) 0.0262(5) 0.0122(4) 0.0080(4) 0.0057(4)
O2 0.0200(10) 0.0161(10) 0.0152(10) 0.0006(8) 0.0061(9) -0.0031(8)
O1 0.0164(10) 0.0202(11) 0.0171(11) 0.0002(9) 0.0021(9) 0.0035(8)
N2 0.0233(13) 0.0190(13) 0.0176(13) 0.0029(11) 0.0056(11) -0.0014(11)
N1 0.0255(14) 0.0187(13) 0.0188(13) 0.0080(11) 0.0069(11) 0.0015(11)
C21 0.0154(14) 0.0150(14) 0.0135(14) 0.0036(11) 0.0019(12) 0.0006(11)
C1 0.0148(14) 0.0158(14) 0.0122(14) 0.0029(11) 0.0032(12) 0.0008(11)
C26 0.0142(13) 0.0153(14) 0.0149(14) 0.0062(11) 0.0042(12) 0.0033(11)
C23 0.0209(15) 0.0198(16) 0.0196(16) 0.0064(13) 0.0081(13) 0.0011(12)
C16 0.0186(14) 0.0178(15) 0.0137(14) 0.0078(12) 0.0070(12) 0.0053(12)
C24 0.0164(14) 0.0169(15) 0.0184(15) 0.0045(12) 0.0017(12) 0.0024(12)
C11 0.0180(14) 0.0178(15) 0.0131(14) 0.0038(12) 0.0032(12) 0.0037(12)
C57 0.0308(18) 0.035(2) 0.0286(19) 0.0116(16) 0.0058(16) 0.0111(15)
C22 0.0200(15) 0.0187(15) 0.0145(15) 0.0046(12) 0.0068(12) 0.0027(12)
C25 0.0194(15) 0.0167(15) 0.0151(15) 0.0021(12) 0.0050(12) 0.0051(12)
C3 0.0161(14) 0.0222(16) 0.0177(15) 0.0079(12) 0.0048(12) 0.0051(12)
C2 0.0180(14) 0.0116(14) 0.0155(14) 0.0036(11) 0.0056(12) 0.0015(11)
C54 0.0271(18) 0.0324(19) 0.035(2) 0.0124(16) 0.0046(16) 0.0054(15)
C15 0.0212(15) 0.0181(15) 0.0160(15) 0.0051(12) 0.0046(13) 0.0002(12)
C7 0.0169(14) 0.0217(16) 0.0180(15) 0.0069(12) 0.0089(12) 0.0043(12)
C220 0.0240(16) 0.0235(16) 0.0182(16) 0.0026(13) 0.0111(13) -0.0009(13)
C121 0.0138(14) 0.0311(18) 0.0224(17) 0.0056(14) 0.0041(13) 0.0052(13)
C12 0.0171(15) 0.0262(17) 0.0151(15) 0.0048(13) 0.0031(12) 0.0030(13)
C126 0.0199(16) 0.0319(19) 0.0302(19) 0.0068(15) 0.0073(15) 0.0011(14)
C128 0.0232(17) 0.037(2) 0.0291(19) 0.0117(16) 0.0067(15) -0.0005(15)
C14 0.0247(16) 0.0170(15) 0.0155(15) 0.0047(12) 0.0044(13) 0.0066(12)
C240 0.0228(16) 0.0193(16) 0.0191(16) 0.0004(13) 0.0052(13) -0.0042(13)
C241 0.0263(17) 0.0147(15) 0.0256(17) -0.0012(13) 0.0087(14) -0.0060(13)
C13 0.0203(15) 0.0255(17) 0.0232(17) 0.0064(13) 0.0064(13) 0.0102(13)
C51 0.0277(18) 0.037(2) 0.036(2) 0.0103(17) 0.0081(16) -0.0038(16)
C228 0.039(2) 0.0293(19) 0.0239(18) 0.0025(14) 0.0188(16) -0.0055(15)
C141 0.0278(18) 0.0237(18) 0.032(2) -0.0044(15) 0.0052(16) 0.0052(14)
C120 0.0166(15) 0.0274(17) 0.0233(17) 0.0046(14) 0.0048(13) 0.0023(13)
C221 0.0263(17) 0.0220(17) 0.0342(19) 0.0031(14) 0.0192(15) -0.0029(14)
C60 0.056(3) 0.051(3) 0.039(2) 0.018(2) 0.025(2) 0.028(2)
C142 0.0261(19) 0.040(2) 0.054(3) -0.0107(19) 0.0062(18) 0.0091(17)
C55 0.052(2) 0.034(2) 0.058(3) 0.025(2) 0.011(2) 0.0126(19)
C222 0.0289(18) 0.032(2) 0.046(2) 0.0120(17) 0.0210(17) 0.0055(15)
C140 0.0271(17) 0.0167(16) 0.0320(19) 0.0048(14) 0.0049(15) 0.0059(13)
C53 0.044(2) 0.071(3) 0.042(2) 0.024(2) 0.021(2) 0.004(2)
C122 0.0240(17) 0.0313(19) 0.0304(19) 0.0078(15) 0.0039(15) 0.0045(14)
C56 0.046(2) 0.053(3) 0.029(2) 0.0166(19) 0.0081(18) 0.0060(19)
C247 0.043(2) 0.0192(17) 0.040(2) -0.0041(15) 0.0236(18) -0.0064(15)
C246 0.0293(19) 0.042(2) 0.041(2) 0.0154(18) 0.0060(17) -0.0028(16)
C58 0.046(2) 0.046(2) 0.0278(19) 0.0168(17) 0.0143(18) 0.0071(18)
C227 0.0340(19) 0.047(2) 0.0190(17) 0.0040(16) 0.0096(15) -0.0016(17)
C59 0.036(2) 0.053(3) 0.035(2) 0.0128(19) -0.0061(18) -0.0073(19)
C124 0.0284(19) 0.063(3) 0.0244(19) 0.0106(19) 0.0019(16) 0.0129(19)
C248 0.033(2) 0.039(2) 0.033(2) 0.0084(17) -0.0011(17) -0.0092(17)
C61 0.057(2) 0.034(2) 0.034(2) 0.0052(17) 0.024(2) 0.0126(18)
C242 0.0312(19) 0.0308(19) 0.042(2) 0.0091(17) 0.0173(17) 0.0030(15)
C127 0.0195(16) 0.042(2) 0.035(2) 0.0025(17) 0.0090(15) 0.0058(15)
C52 0.058(3) 0.031(2) 0.047(3) 0.0126(19) 0.005(2) -0.0112(19)
C148 0.0322(19) 0.0210(18) 0.055(3) 0.0007(17) 0.0143(18) 0.0020(15)
C123 0.033(2) 0.050(2) 0.036(2) 0.0212(19) 0.0109(17) 0.0144(18)
C125 0.0229(17) 0.044(2) 0.029(2) -0.0005(17) 0.0019(15) -0.0005(16)
C223 0.038(2) 0.045(2) 0.069(3) 0.028(2) 0.028(2) 0.0121(19)
C244 0.059(3) 0.051(3) 0.039(2) 0.015(2) 0.019(2) -0.017(2)
C245 0.053(3) 0.055(3) 0.040(2) 0.027(2) 0.002(2) -0.003(2)
C226 0.055(3) 0.029(2) 0.044(2) -0.0028(18) 0.025(2) 0.0012(18)
C243 0.041(2) 0.053(3) 0.052(3) 0.016(2) 0.026(2) -0.004(2)
C62 0.061(3) 0.026(2) 0.057(3) -0.0084(19) 0.024(2) -0.0052(19)
C147 0.054(3) 0.028(2) 0.056(3) 0.0186(19) 0.010(2) 0.0144(18)
C224 0.051(3) 0.027(2) 0.097(4) 0.011(2) 0.044(3) 0.0120(19)
C143 0.027(2) 0.060(3) 0.067(3) -0.024(3) 0.015(2) 0.005(2)
C225 0.072(3) 0.030(2) 0.071(3) -0.007(2) 0.038(3) 0.005(2)
C146 0.057(3) 0.088(4) 0.046(3) 0.028(3) 0.027(2) 0.044(3)
C144 0.058(3) 0.088(4) 0.053(3) -0.001(3) 0.036(3) 0.010(3)
C145 0.087(4) 0.126(5) 0.047(3) 0.033(3) 0.036(3) 0.048(4)
C4S 0.104(2) 0.129(3) 0.0621(18) 0.0265(18) 0.0004(16) -0.029(2)
C7S 0.104(2) 0.129(3) 0.0621(18) 0.0265(18) 0.0004(16) -0.029(2)
O1S 0.104(2) 0.129(3) 0.0621(18) 0.0265(18) 0.0004(16) -0.029(2)
O2S 0.104(2) 0.129(3) 0.0621(18) 0.0265(18) 0.0004(16) -0.029(2)
C6S 0.104(2) 0.129(3) 0.0621(18) 0.0265(18) 0.0004(16) -0.029(2)
C5S 0.104(2) 0.129(3) 0.0621(18) 0.0265(18) 0.0004(16) -0.029(2)
C1S 0.165(5) 0.087(3) 0.097(3) 0.045(3) 0.040(3) 0.021(3)
C3S 0.165(5) 0.087(3) 0.097(3) 0.045(3) 0.040(3) 0.021(3)
C2S 0.165(5) 0.087(3) 0.097(3) 0.045(3) 0.040(3) 0.021(3)

loop_
_atom_type_symbol
_atom_type_description
_atom_type_scat_dispersion_real
_atom_type_scat_dispersion_imag
_atom_type_scat_source
C C 0.0033 0.0016 'International Tables Vol C Tables 4.2.6.8 and 6.1.1.4'
H H 0.0000 0.0000 'International Tables Vol C Tables 4.2.6.8 and 6.1.1.4'
N N 0.0061 0.0033 'International Tables Vol C Tables 4.2.6.8 and 6.1.1.4'
O O 0.0106 0.0060 'International Tables Vol C Tables 4.2.6.8 and 6.1.1.4'
Si Si 0.0817 0.0704 'International Tables Vol C Tables 4.2.6.8 and 6.1.1.4'
U U -9.6767 9.6646 'International Tables Vol C Tables 4.2.6.8 and 6.1.1.4'

loop_
_exptl_crystal_face_index_h
_exptl_crystal_face_index_k
_exptl_crystal_face_index_l
_exptl_crystal_face_perp_dist
_exptl_oxdiff_crystal_face_indexfrac_h
_exptl_oxdiff_crystal_face_indexfrac_k
_exptl_oxdiff_crystal_face_indexfrac_l
_exptl_oxdiff_crystal_face_x
_exptl_oxdiff_crystal_face_y
_exptl_oxdiff_crystal_face_z
0 5 -28 0.0574 -0.0372 4.9943 -27.9556 -0.9804 -0.1838 0.0134
0 -5 28 0.0574 0.0372 -4.9943 27.9556 0.9804 0.1838 -0.0134
-18 5 6 0.2688 -18.0123 4.9833 6.0262 -0.0279 -0.0127 -0.9837
18 -5 -6 0.2688 18.0123 -4.9833 -6.0262 0.0279 0.0127 0.9837
0 -19 15 0.0380 0.0314 -18.9877 14.9747 0.3263 0.9537 0.1364
0 19 -15 0.0380 -0.0314 18.9877 -14.9747 -0.3263 -0.9537 -0.1364

loop_
_geom_angle_atom_site_label_1
_geom_angle_atom_site_label_2
_geom_angle_atom_site_label_3
_geom_angle
_geom_angle_site_symmetry_1
_geom_angle_site_symmetry_3
O2 U1 Si3 101.34(6) . .
O2 U1 O1 96.53(7) . .
O2 U1 N2 101.55(8) . .
O2 U1 N1 114.02(9) . .
O1 U1 Si3 111.37(6) . .
O1 U1 N2 139.99(9) . .
O1 U1 N1 97.19(8) . .
N2 U1 Si3 30.11(7) . .
N1 U1 Si3 131.31(7) . .
N1 U1 N2 107.26(9) . .
N2 Si3 U1 41.13(8) . .
N2 Si3 C57 105.09(14) . .
N2 Si3 C58 115.98(15) . .
N2 Si3 C59 112.96(16) . .
C57 Si3 U1 64.42(11) . .
C58 Si3 U1 132.96(13) . .
C58 Si3 C57 106.93(17) . .
C58 Si3 C59 107.24(18) . .
C59 Si3 U1 119.51(13) . .
C59 Si3 C57 108.23(18) . .
N2 Si4 C60 109.54(16) . .
N2 Si4 C61 112.55(15) . .
N2 Si4 C62 111.05(16) . .
C60 Si4 C61 107.50(18) . .
C60 Si4 C62 108.9(2) . .
C62 Si4 C61 107.13(19) . .
N1 Si1 C51 107.34(14) . .
N1 Si1 C53 114.21(17) . .
N1 Si1 C52 113.73(17) . .
C53 Si1 C51 107.77(18) . .
C53 Si1 C52 108.1(2) . .
C52 Si1 C51 105.16(18) . .
N1 Si2 C54 109.80(14) . .
N1 Si2 C55 113.29(17) . .
N1 Si2 C56 112.17(16) . .
C54 Si2 C55 106.19(18) . .
C54 Si2 C56 108.42(18) . .
C56 Si2 C55 106.69(19) . .
C21 O2 U1 153.19(17) . .
C11 O1 U1 148.25(17) . .
Si3 N2 U1 108.77(12) . .
Si3 N2 Si4 123.11(15) . .
Si4 N2 U1 128.07(14) . .
Si1 N1 U1 109.64(13) . .
Si1 N1 Si2 123.35(15) . .
Si2 N1 U1 126.56(13) . .
O2 C21 C26 118.8(2) . .
O2 C21 C22 121.3(2) . .
C26 C21 C22 119.9(3) . .
C26 C1 H1 106.1 . .
C26 C1 C16 111.9(2) . .
C26 C1 C2 114.4(2) . .
C16 C1 H1 106.1 . .
C16 C1 C2 111.6(2) . .
C2 C1 H1 106.1 . .
C21 C26 C1 120.3(2) . .
C25 C26 C21 119.4(2) . .
C25 C26 C1 120.2(2) . .
C24 C23 H23 118.1 . .
C24 C23 C22 123.7(3) . .
C22 C23 H23 118.1 . .
C11 C16 C1 121.2(2) . .
C15 C16 C1 119.1(3) . .
C15 C16 C11 119.6(3) . .
C23 C24 C25 117.1(3) . .
C23 C24 C240 122.1(3) . .
C25 C24 C240 120.7(3) . .
O1 C11 C16 118.9(2) . .
O1 C11 C12 121.7(3) . .
C16 C11 C12 119.4(3) . .
Si3 C57 H57A 109.5 . .
Si3 C57 H57B 109.5 . .
Si3 C57 H57C 109.5 . .
H57A C57 H57B 109.5 . .
H57A C57 H57C 109.5 . .
H57B C57 H57C 109.5 . .
C21 C22 C220 121.4(3) . .
C23 C22 C21 117.6(3) . .
C23 C22 C220 121.0(2) . .
C26 C25 H25 119.0 . .
C24 C25 C26 122.0(3) . .
C24 C25 H25 119.0 . .
C2 C3 H3 119.3 . .
C7 C3 H3 119.3 2_565 .
C7 C3 C2 121.4(3) 2_565 .
C3 C2 C1 120.9(3) . .
C7 C2 C1 121.5(2) . .
C7 C2 C3 117.3(3) . .
Si2 C54 H54A 109.5 . .
Si2 C54 H54B 109.5 . .
Si2 C54 H54C 109.5 . .
H54A C54 H54B 109.5 . .
H54A C54 H54C 109.5 . .
H54B C54 H54C 109.5 . .
C16 C15 H15 119.0 . .
C14 C15 C16 121.9(3) . .
C14 C15 H15 119.0 . .
C3 C7 C2 121.3(3) 2_565 .
C3 C7 H7 119.3 2_565 .
C2 C7 H7 119.3 . .
C22 C220 C228 111.2(2) . .
C221 C220 C22 111.4(3) . .
C221 C220 C228 105.9(3) . .
C221 C220 C227 112.0(3) . .
C227 C220 C22 109.5(2) . .
C227 C220 C228 106.7(3) . .
C126 C121 C120 122.7(3) . .
C122 C121 C126 117.5(3) . .
C122 C121 C120 119.5(3) . .
C11 C12 C120 122.0(3) . .
C13 C12 C11 117.2(3) . .
C13 C12 C120 120.7(3) . .
C121 C126 H126 119.5 . .
C125 C126 C121 120.9(3) . .
C125 C126 H126 119.5 . .
H12A C128 H12B 109.5 . .
H12A C128 H12C 109.5 . .
H12B C128 H12C 109.5 . .
C120 C128 H12A 109.5 . .
C120 C128 H12B 109.5 . .
C120 C128 H12C 109.5 . .
C15 C14 C13 117.0(3) . .
C15 C14 C140 123.2(3) . .
C13 C14 C140 119.7(3) . .
C24 C240 C247 110.9(2) . .
C241 C240 C24 110.2(2) . .
C241 C240 C247 108.0(3) . .
C248 C240 C24 107.8(3) . .
C248 C240 C241 112.1(3) . .
C248 C240 C247 107.8(3) . .
C246 C241 C240 120.2(3) . .
C242 C241 C240 123.2(3) . .
C242 C241 C246 116.6(3) . .
C12 C13 C14 123.9(3) . .
C12 C13 H13 118.1 . .
C14 C13 H13 118.1 . .
Si1 C51 H51A 109.5 . .
Si1 C51 H51B 109.5 . .
Si1 C51 H51C 109.5 . .
H51A C51 H51B 109.5 . .
H51A C51 H51C 109.5 . .
H51B C51 H51C 109.5 . .
C220 C228 H22A 109.5 . .
C220 C228 H22B 109.5 . .
C220 C228 H22C 109.5 . .
H22A C228 H22B 109.5 . .
H22A C228 H22C 109.5 . .
H22B C228 H22C 109.5 . .
C142 C141 C140 123.5(4) . .
C146 C141 C142 116.6(4) . .
C146 C141 C140 119.7(3) . .
C121 C120 C12 111.2(2) . .
C121 C120 C128 113.8(3) . .
C121 C120 C127 105.1(3) . .
C12 C120 C128 108.8(3) . .
C12 C120 C127 111.7(3) . .
C128 C120 C127 106.1(3) . .
C222 C221 C220 122.7(3) . .
C222 C221 C226 117.2(3) . .
C226 C221 C220 119.8(3) . .
Si4 C60 H60A 109.5 . .
Si4 C60 H60B 109.5 . .
Si4 C60 H60C 109.5 . .
H60A C60 H60B 109.5 . .
H60A C60 H60C 109.5 . .
H60B C60 H60C 109.5 . .
C141 C142 H142 119.4 . .
C141 C142 C143 121.2(4) . .
C143 C142 H142 119.4 . .
Si2 C55 H55A 109.5 . .
Si2 C55 H55B 109.5 . .
Si2 C55 H55C 109.5 . .
H55A C55 H55B 109.5 . .
H55A C55 H55C 109.5 . .
H55B C55 H55C 109.5 . .
C221 C222 H222 119.5 . .
C221 C222 C223 121.1(4) . .
C223 C222 H222 119.5 . .
C141 C140 C14 109.1(3) . .
C141 C140 C148 108.4(3) . .
C148 C140 C14 112.4(3) . .
C147 C140 C14 108.2(3) . .
C147 C140 C141 111.8(3) . .
C147 C140 C148 107.0(3) . .
Si1 C53 H53A 109.5 . .
Si1 C53 H53B 109.5 . .
Si1 C53 H53C 109.5 . .
H53A C53 H53B 109.5 . .
H53A C53 H53C 109.5 . .
H53B C53 H53C 109.5 . .
C121 C122 H122 119.3 . .
C123 C122 C121 121.4(3) . .
C123 C122 H122 119.3 . .
Si2 C56 H56A 109.5 . .
Si2 C56 H56B 109.5 . .
Si2 C56 H56C 109.5 . .
H56A C56 H56B 109.5 . .
H56A C56 H56C 109.5 . .
H56B C56 H56C 109.5 . .
C240 C247 H24A 109.5 . .
C240 C247 H24B 109.5 . .
C240 C247 H24C 109.5 . .
H24A C247 H24B 109.5 . .
H24A C247 H24C 109.5 . .
H24B C247 H24C 109.5 . .
C241 C246 H246 119.1 . .
C245 C246 C241 121.7(4) . .
C245 C246 H246 119.1 . .
Si3 C58 H58A 109.5 . .
Si3 C58 H58B 109.5 . .
Si3 C58 H58C 109.5 . .
H58A C58 H58B 109.5 . .
H58A C58 H58C 109.5 . .
H58B C58 H58C 109.5 . .
C220 C227 H22D 109.5 . .
C220 C227 H22E 109.5 . .
C220 C227 H22F 109.5 . .
H22D C227 H22E 109.5 . .
H22D C227 H22F 109.5 . .
H22E C227 H22F 109.5 . .
Si3 C59 H59A 109.5 . .
Si3 C59 H59B 109.5 . .
Si3 C59 H59C 109.5 . .
H59A C59 H59B 109.5 . .
H59A C59 H59C 109.5 . .
H59B C59 H59C 109.5 . .
C123 C124 H124 120.3 . .
C125 C124 H124 120.3 . .
C125 C124 C123 119.5(3) . .
C240 C248 H24D 109.5 . .
C240 C248 H24E 109.5 . .
C240 C248 H24F 109.5 . .
H24D C248 H24E 109.5 . .
H24D C248 H24F 109.5 . .
H24E C248 H24F 109.5 . .
Si4 C61 H61A 109.5 . .
Si4 C61 H61B 109.5 . .
Si4 C61 H61C 109.5 . .
H61A C61 H61B 109.5 . .
H61A C61 H61C 109.5 . .
H61B C61 H61C 109.5 . .
C241 C242 H242 119.2 . .
C243 C242 C241 121.5(4) . .
C243 C242 H242 119.2 . .
C120 C127 H12D 109.5 . .
C120 C127 H12E 109.5 . .
C120 C127 H12F 109.5 . .
H12D C127 H12E 109.5 . .
H12D C127 H12F 109.5 . .
H12E C127 H12F 109.5 . .
Si1 C52 H52A 109.5 . .
Si1 C52 H52B 109.5 . .
Si1 C52 H52C 109.5 . .
H52A C52 H52B 109.5 . .
H52A C52 H52C 109.5 . .
H52B C52 H52C 109.5 . .
C140 C148 H14A 109.5 . .
C140 C148 H14B 109.5 . .
C140 C148 H14C 109.5 . .
H14A C148 H14B 109.5 . .
H14A C148 H14C 109.5 . .
H14B C148 H14C 109.5 . .
C122 C123 H123 120.0 . .
C124 C123 C122 120.0(4) . .
C124 C123 H123 120.0 . .
C126 C125 H125 119.6 . .
C124 C125 C126 120.8(3) . .
C124 C125 H125 119.6 . .
C222 C223 H223 119.9 . .
C224 C223 C222 120.2(4) . .
C224 C223 H223 119.9 . .
C245 C244 H244 120.2 . .
C243 C244 H244 120.2 . .
C243 C244 C245 119.5(4) . .
C246 C245 H245 120.0 . .
C244 C245 C246 120.0(4) . .
C244 C245 H245 120.0 . .
C221 C226 H226 119.2 . .
C225 C226 C221 121.6(4) . .
C225 C226 H226 119.2 . .
C242 C243 H243 119.7 . .
C244 C243 C242 120.6(4) . .
C244 C243 H243 119.7 . .
Si4 C62 H62A 109.5 . .
Si4 C62 H62B 109.5 . .
Si4 C62 H62C 109.5 . .
H62A C62 H62B 109.5 . .
H62A C62 H62C 109.5 . .
H62B C62 H62C 109.5 . .
C140 C147 H14D 109.5 . .
C140 C147 H14E 109.5 . .
C140 C147 H14F 109.5 . .
H14D C147 H14E 109.5 . .
H14D C147 H14F 109.5 . .
H14E C147 H14F 109.5 . .
C223 C224 H224 120.3 . .
C223 C224 C225 119.5(4) . .
C225 C224 H224 120.2 . .
C142 C143 H143 119.6 . .
C144 C143 C142 120.8(4) . .
C144 C143 H143 119.6 . .
C226 C225 H225 119.8 . .
C224 C225 C226 120.3(4) . .
C224 C225 H225 119.8 . .
C141 C146 H146 119.2 . .
C141 C146 C145 121.7(4) . .
C145 C146 H146 119.2 . .
C143 C144 H144 120.5 . .
C143 C144 C145 119.1(4) . .
C145 C144 H144 120.5 . .
C146 C145 H145 119.7 . .
C144 C145 C146 120.6(5) . .
C144 C145 H145 119.7 . .
H4SA C4S H4SB 107.9 . .
O2S C4S H4SA 109.2 . .
O2S C4S H4SB 109.2 . .
O2S C4S C5S 111.9(7) . .
C5S C4S H4SA 109.2 . .
C5S C4S H4SB 109.2 . .
H7SA C7S H7SB 109.0 . .
O2S C7S H7SA 111.0 . .
O2S C7S H7SB 111.0 . .
C6S C7S H7SA 111.0 . .
C6S C7S H7SB 111.0 . .
C6S C7S O2S 104.0(6) . .
C4S O1S C7S 101.8(6) . .
C4S O2S C7S 96.4(9) . .
C7S C6S H6SA 110.9 . .
C7S C6S H6SB 110.9 . .
C7S C6S C5S 104.2(6) . .
H6SA C6S H6SB 108.9 . .
C5S C6S H6SA 110.9 . .
C5S C6S H6SB 110.9 . .
C4S C5S C6S 109.5(6) . .
C4S C5S H5SA 109.8 . .
C4S C5S H5SB 109.8 . .
C6S C5S H5SA 109.8 . .
C6S C5S H5SB 109.8 . .
H5SA C5S H5SB 108.2 . .
C3S C1S H1S 119.4 2_665 .
C3S C1S C2S 121.3(8) 2_665 .
C2S C1S H1S 119.4 . .
C1S C3S H3S 120.5 2_665 .
C2S C3S C1S 119.1(8) . 2_665
C2S C3S H3S 120.5 . .
C1S C2S H2S 120.2 . .
C3S C2S C1S 119.7(8) . .
C3S C2S H2S 120.2 . .

loop_
_geom_bond_atom_site_label_1
_geom_bond_atom_site_label_2
_geom_bond_distance
_geom_bond_site_symmetry_2
U1 Si3 3.2643(9) .
U1 O2 2.1276(19) .
U1 O1 2.1567(19) .
U1 N2 2.268(2) .
U1 N1 2.266(2) .
Si3 N2 1.729(3) .
Si3 C57 1.883(3) .
Si3 C58 1.865(3) .
Si3 C59 1.872(4) .
Si4 N2 1.736(3) .
Si4 C60 1.866(4) .
Si4 C61 1.874(3) .
Si4 C62 1.873(4) .
Si1 N1 1.727(3) .
Si1 C51 1.892(4) .
Si1 C53 1.866(4) .
Si1 C52 1.870(4) .
Si2 N1 1.738(3) .
Si2 C54 1.861(3) .
Si2 C55 1.875(4) .
Si2 C56 1.869(4) .
O2 C21 1.365(3) .
O1 C11 1.361(3) .
C21 C26 1.406(4) .
C21 C22 1.415(4) .
C1 H1 0.9800 .
C1 C26 1.525(4) .
C1 C16 1.528(4) .
C1 C2 1.532(4) .
C26 C25 1.392(4) .
C23 H23 0.9300 .
C23 C24 1.390(4) .
C23 C22 1.390(4) .
C16 C11 1.402(4) .
C16 C15 1.396(4) .
C24 C25 1.391(4) .
C24 C240 1.539(4) .
C11 C12 1.420(4) .
C57 H57A 0.9600 .
C57 H57B 0.9600 .
C57 H57C 0.9600 .
C22 C220 1.540(4) .
C25 H25 0.9300 .
C3 H3 0.9300 .
C3 C2 1.396(4) .
C3 C7 1.384(4) 2_565
C2 C7 1.395(4) .
C54 H54A 0.9600 .
C54 H54B 0.9600 .
C54 H54C 0.9600 .
C15 H15 0.9300 .
C15 C14 1.377(4) .
C7 C3 1.384(4) 2_565
C7 H7 0.9300 .
C220 C228 1.543(4) .
C220 C221 1.530(5) .
C220 C227 1.540(5) .
C121 C126 1.394(4) .
C121 C120 1.535(4) .
C121 C122 1.392(5) .
C12 C13 1.390(4) .
C12 C120 1.537(4) .
C126 H126 0.9300 .
C126 C125 1.385(5) .
C128 H12A 0.9600 .
C128 H12B 0.9600 .
C128 H12C 0.9600 .
C128 C120 1.539(5) .
C14 C13 1.392(4) .
C14 C140 1.539(4) .
C240 C241 1.535(4) .
C240 C247 1.542(4) .
C240 C248 1.531(5) .
C241 C246 1.389(5) .
C241 C242 1.388(4) .
C13 H13 0.9300 .
C51 H51A 0.9600 .
C51 H51B 0.9600 .
C51 H51C 0.9600 .
C228 H22A 0.9600 .
C228 H22B 0.9600 .
C228 H22C 0.9600 .
C141 C142 1.382(5) .
C141 C140 1.527(5) .
C141 C146 1.356(6) .
C120 C127 1.546(4) .
C221 C222 1.381(5) .
C221 C226 1.395(5) .
C60 H60A 0.9600 .
C60 H60B 0.9600 .
C60 H60C 0.9600 .
C142 H142 0.9300 .
C142 C143 1.402(6) .
C55 H55A 0.9600 .
C55 H55B 0.9600 .
C55 H55C 0.9600 .
C222 H222 0.9300 .
C222 C223 1.399(5) .
C140 C148 1.531(5) .
C140 C147 1.527(5) .
C53 H53A 0.9600 .
C53 H53B 0.9600 .
C53 H53C 0.9600 .
C122 H122 0.9300 .
C122 C123 1.385(5) .
C56 H56A 0.9600 .
C56 H56B 0.9600 .
C56 H56C 0.9600 .
C247 H24A 0.9600 .
C247 H24B 0.9600 .
C247 H24C 0.9600 .
C246 H246 0.9300 .
C246 C245 1.381(5) .
C58 H58A 0.9600 .
C58 H58B 0.9600 .
C58 H58C 0.9600 .
C227 H22D 0.9600 .
C227 H22E 0.9600 .
C227 H22F 0.9600 .
C59 H59A 0.9600 .
C59 H59B 0.9600 .
C59 H59C 0.9600 .
C124 H124 0.9300 .
C124 C123 1.383(5) .
C124 C125 1.366(5) .
C248 H24D 0.9600 .
C248 H24E 0.9600 .
C248 H24F 0.9600 .
C61 H61A 0.9600 .
C61 H61B 0.9600 .
C61 H61C 0.9600 .
C242 H242 0.9300 .
C242 C243 1.388(5) .
C127 H12D 0.9600 .
C127 H12E 0.9600 .
C127 H12F 0.9600 .
C52 H52A 0.9600 .
C52 H52B 0.9600 .
C52 H52C 0.9600 .
C148 H14A 0.9600 .
C148 H14B 0.9600 .
C148 H14C 0.9600 .
C123 H123 0.9300 .
C125 H125 0.9300 .
C223 H223 0.9300 .
C223 C224 1.370(6) .
C244 H244 0.9300 .
C244 C245 1.378(6) .
C244 C243 1.354(6) .
C245 H245 0.9300 .
C226 H226 0.9300 .
C226 C225 1.378(6) .
C243 H243 0.9300 .
C62 H62A 0.9600 .
C62 H62B 0.9600 .
C62 H62C 0.9600 .
C147 H14D 0.9600 .
C147 H14E 0.9600 .
C147 H14F 0.9600 .
C224 H224 0.9300 .
C224 C225 1.372(7) .
C143 H143 0.9300 .
C143 C144 1.320(7) .
C225 H225 0.9300 .
C146 H146 0.9300 .
C146 C145 1.385(6) .
C144 H144 0.9300 .
C144 C145 1.370(7) .
C145 H145 0.9300 .
C4S H4SA 0.9700 .
C4S H4SB 0.9700 .
C4S O1S 1.486(9) .
C4S O2S 1.363(13) .
C4S C5S 1.398(8) .
C7S H7SA 0.9700 .
C7S H7SB 0.9700 .
C7S O1S 1.504(9) .
C7S O2S 1.732(13) .
C7S C6S 1.452(8) .
C6S H6SA 0.9700 .
C6S H6SB 0.9700 .
C6S C5S 1.495(8) .
C5S H5SA 0.9700 .
C5S H5SB 0.9700 .
C1S H1S 0.9300 .
C1S C3S 1.363(7) 2_665
C1S C2S 1.369(7) .
C3S C1S 1.363(7) 2_665
C3S H3S 0.9300 .
C3S C2S 1.347(7) .
C2S H2S 0.9300 .

loop_
_geom_torsion_atom_site_label_1
_geom_torsion_atom_site_label_2
_geom_torsion_atom_site_label_3
_geom_torsion_atom_site_label_4
_geom_torsion
_geom_torsion_site_symmetry_1
_geom_torsion_site_symmetry_4
U1 Si3 N2 Si4 -177.4(2) . .
U1 O2 C21 C26 -24.7(6) . .
U1 O2 C21 C22 156.0(3) . .
U1 O1 C11 C16 28.5(5) . .
U1 O1 C11 C12 -153.1(3) . .
O2 C21 C26 C1 0.6(4) . .
O2 C21 C26 C25 177.6(3) . .
O2 C21 C22 C23 -176.8(3) . .
O2 C21 C22 C220 3.0(4) . .
O1 C11 C12 C13 172.5(3) . .
O1 C11 C12 C120 -11.1(4) . .
C21 C26 C25 C24 -0.7(4) . .
C21 C22 C220 C228 -177.4(3) . .
C21 C22 C220 C221 64.8(4) . .
C21 C22 C220 C227 -59.7(4) . .
C1 C26 C25 C24 176.2(3) . .
C1 C16 C11 O1 12.5(4) . .
C1 C16 C11 C12 -165.9(3) . .
C1 C16 C15 C14 173.3(3) . .
C1 C2 C7 C3 173.1(3) . 2_565
C26 C21 C22 C23 3.9(4) . .
C26 C21 C22 C220 -176.3(3) . .
C26 C1 C16 C11 -113.7(3) . .
C26 C1 C16 C15 69.9(3) . .
C26 C1 C2 C3 -156.3(3) . .
C26 C1 C2 C7 30.7(4) . .
C23 C24 C25 C26 3.6(4) . .
C23 C24 C240 C241 -23.9(4) . .
C23 C24 C240 C247 -143.4(3) . .
C23 C24 C240 C248 98.8(3) . .
C23 C22 C220 C228 2.4(4) . .
C23 C22 C220 C221 -115.4(3) . .
C23 C22 C220 C227 120.1(3) . .
C16 C1 C26 C21 97.7(3) . .
C16 C1 C26 C25 -79.3(3) . .
C16 C1 C2 C3 -28.0(4) . .
C16 C1 C2 C7 159.0(3) . .
C16 C11 C12 C13 -9.2(4) . .
C16 C11 C12 C120 167.3(3) . .
C16 C15 C14 C13 -5.1(4) . .
C16 C15 C14 C140 175.0(3) . .
C24 C23 C22 C21 -0.9(5) . .
C24 C23 C22 C220 179.3(3) . .
C24 C240 C241 C246 -71.5(4) . .
C24 C240 C241 C242 107.3(3) . .
C11 C16 C15 C14 -3.2(4) . .
C11 C12 C13 C14 0.7(5) . .
C11 C12 C120 C121 73.9(4) . .
C11 C12 C120 C128 -52.2(4) . .
C11 C12 C120 C127 -168.9(3) . .
C57 Si3 N2 U1 -8.63(17) . .
C57 Si3 N2 Si4 173.92(17) . .
C22 C21 C26 C1 179.9(3) . .
C22 C21 C26 C25 -3.1(4) . .
C22 C23 C24 C25 -2.8(5) . .
C22 C23 C24 C240 -179.6(3) . .
C22 C220 C221 C222 21.4(4) . .
C22 C220 C221 C226 -164.8(3) . .
C25 C24 C240 C241 159.3(3) . .
C25 C24 C240 C247 39.8(4) . .
C25 C24 C240 C248 -78.0(4) . .
C3 C2 C7 C3 -0.1(5) . 2_565
C2 C1 C26 C21 -134.1(3) . .
C2 C1 C26 C25 48.9(4) . .
C2 C1 C16 C11 116.7(3) . .
C2 C1 C16 C15 -59.7(3) . .
C54 Si2 N1 U1 13.9(2) . .
C54 Si2 N1 Si1 -174.68(17) . .
C15 C16 C11 O1 -171.1(3) . .
C15 C16 C11 C12 10.5(4) . .
C15 C14 C13 C12 6.4(5) . .
C15 C14 C140 C141 113.0(3) . .
C15 C14 C140 C148 -7.2(4) . .
C15 C14 C140 C147 -125.1(3) . .
C7 C3 C2 C1 -173.1(3) 2_565 .
C7 C3 C2 C7 0.1(5) 2_565 .
C220 C221 C222 C223 174.2(3) . .
C220 C221 C226 C225 -174.7(3) . .
C121 C126 C125 C124 0.3(5) . .
C121 C122 C123 C124 0.5(5) . .
C126 C121 C120 C12 -141.5(3) . .
C126 C121 C120 C128 -18.2(4) . .
C126 C121 C120 C127 97.5(3) . .
C126 C121 C122 C123 -0.4(5) . .
C240 C24 C25 C26 -179.5(3) . .
C240 C241 C246 C245 179.8(3) . .
C240 C241 C242 C243 -179.3(3) . .
C241 C246 C245 C244 -0.9(6) . .
C241 C242 C243 C244 -0.1(6) . .
C13 C12 C120 C121 -109.7(3) . .
C13 C12 C120 C128 124.2(3) . .
C13 C12 C120 C127 7.4(4) . .
C13 C14 C140 C141 -66.9(4) . .
C13 C14 C140 C148 172.9(3) . .
C13 C14 C140 C147 55.0(4) . .
C51 Si1 N1 U1 -4.74(18) . .
C51 Si1 N1 Si2 -177.44(18) . .
C228 C220 C221 C222 -99.6(3) . .
C228 C220 C221 C226 74.2(4) . .
C141 C142 C143 C144 -2.6(7) . .
C141 C146 C145 C144 -0.6(9) . .
C120 C121 C126 C125 -172.6(3) . .
C120 C121 C122 C123 172.4(3) . .
C120 C12 C13 C14 -175.8(3) . .
C221 C222 C223 C224 -0.4(5) . .
C221 C226 C225 C224 1.0(6) . .
C60 Si4 N2 U1 15.1(2) . .
C60 Si4 N2 Si3 -167.95(19) . .
C142 C141 C140 C14 116.8(4) . .
C142 C141 C140 C148 -120.6(4) . .
C142 C141 C140 C147 -2.9(5) . .
C142 C141 C146 C145 0.2(7) . .
C142 C143 C144 C145 2.2(8) . .
C55 Si2 N1 U1 132.42(19) . .
C55 Si2 N1 Si1 -56.2(2) . .
C222 C221 C226 C225 -0.6(5) . .
C222 C223 C224 C225 0.8(6) . .
C140 C14 C13 C12 -173.7(3) . .
C140 C141 C142 C143 177.3(3) . .
C140 C141 C146 C145 -176.0(5) . .
C53 Si1 N1 U1 114.66(18) . .
C53 Si1 N1 Si2 -58.0(2) . .
C122 C121 C126 C125 0.0(5) . .
C122 C121 C120 C12 46.1(4) . .
C122 C121 C120 C128 169.4(3) . .
C122 C121 C120 C127 -74.9(3) . .
C56 Si2 N1 U1 -106.72(19) . .
C56 Si2 N1 Si1 64.7(2) . .
C247 C240 C241 C246 49.7(4) . .
C247 C240 C241 C242 -131.4(3) . .
C246 C241 C242 C243 -0.4(5) . .
C58 Si3 N2 U1 -126.47(16) . .
C58 Si3 N2 Si4 56.1(2) . .
C227 C220 C221 C222 144.5(3) . .
C227 C220 C221 C226 -41.8(4) . .
C59 Si3 N2 U1 109.16(17) . .
C59 Si3 N2 Si4 -68.3(2) . .
C248 C240 C241 C246 168.4(3) . .
C248 C240 C241 C242 -12.8(4) . .
C61 Si4 N2 U1 134.64(19) . .
C61 Si4 N2 Si3 -48.4(2) . .
C242 C241 C246 C245 0.9(5) . .
C52 Si1 N1 U1 -120.62(17) . .
C52 Si1 N1 Si2 66.7(2) . .
C123 C124 C125 C126 -0.2(5) . .
C125 C124 C123 C122 -0.2(5) . .
C223 C224 C225 C226 -1.1(7) . .
C245 C244 C243 C242 0.1(7) . .
C226 C221 C222 C223 0.3(5) . .
C243 C244 C245 C246 0.4(7) . .
C62 Si4 N2 U1 -105.3(2) . .
C62 Si4 N2 Si3 71.7(2) . .
C143 C144 C145 C146 -0.7(9) . .
C146 C141 C142 C143 1.3(6) . .
C146 C141 C140 C14 -67.3(4) . .
C146 C141 C140 C148 55.3(5) . .
C146 C141 C140 C147 173.0(4) . .
C7S C6S C5S C4S -5.6(9) . .
O2S C4S C5S C6S 31.5(11) . .
O2S C7S C6S C5S -15.5(9) . .
C6S C7S O2S C4S 31.9(9) . .
C5S C4S O2S C7S -37.1(10) . .
C1S C3S C2S C1S -0.2(13) 2_665 .
C3S C1S C2S C3S 0.2(13) 2_665 .
